data_2206889
loop_
_publ_author_name
'Kooijman, Huub'
'Leemhuis, Mark'
'Nostrum, Cornelus F. van'
'Hennink, Wim E.'
'Spek, Anthony L.'

_publ_section_title
;
 (3<i>S</i>)-3-Benzyloxymethyl-1,4-dioxane-2,5-dione
;
_journal_coeditor_code BT6747
_journal_issue 10
_journal_name_full 'Acta Crystallographica Section E'
_journal_page_first o3480
_journal_page_last o3481
_journal_paper_doi 10.1107/S1600536805030564
_journal_volume 61
_journal_year 2005
_chemical_formula_iupac 'C12 H12 O5'
_chemical_formula_moiety 'C12 H12 O5'
_chemical_formula_sum 'C12 H12 O5'
_chemical_formula_weight 236.22
_chemical_name_systematic
;
(3S)-3-benzyloxymethyl-1,4-dioxane-2,5-dione
;
_space_group_IT_number 4
_symmetry_cell_setting monoclinic
_symmetry_space_group_name_Hall 'P 2yb'
_symmetry_space_group_name_H-M 'P 1 21 1'
_atom_sites_solution_hydrogens geom
_atom_sites_solution_primary direct
_atom_sites_solution_secondary difmap
_cell_angle_alpha 90
_cell_angle_beta 103.44(3)
_cell_angle_gamma 90
_cell_formula_units_Z 2
_cell_length_a 6.925(4)
_cell_length_b 7.025(4)
_cell_length_c 11.733(8)
_cell_measurement_reflns_used 219
_cell_measurement_temperature 150
_cell_measurement_theta_max 25.0
_cell_measurement_theta_min 2.0
_cell_volume 555.2(6)
_computing_cell_refinement 'DENZO (Otwinowski & Minor, 1997)'
_computing_data_collection 'COLLECT (Hooft, 1998)'
_computing_data_reduction DENZO
_computing_molecular_graphics 'PLATON (Spek, 2003)'
_computing_publication_material PLATON
_computing_structure_refinement 'SHELXL97 (Sheldrick, 1997)'
_computing_structure_solution 'SHELXS97 (Sheldrick, 1997)'
_diffrn_ambient_temperature 150
_diffrn_detector_area_resol_mean 18.4
_diffrn_measured_fraction_theta_full 0.994
_diffrn_measured_fraction_theta_max 0.994
_diffrn_measurement_device_type 'Nonius KappaCCD area-detector'
_diffrn_measurement_method '\f scans and \w scans with \k offset'
_diffrn_radiation_monochromator graphite
_diffrn_radiation_source 'Rotating Anode'
_diffrn_radiation_type MoK\a
_diffrn_radiation_wavelength 0.71073
_diffrn_reflns_av_R_equivalents 0.0869
_diffrn_reflns_av_sigmaI/netI 0.0351
_diffrn_reflns_limit_h_max 8
_diffrn_reflns_limit_h_min -8
_diffrn_reflns_limit_k_max 8
_diffrn_reflns_limit_k_min -8
_diffrn_reflns_limit_l_max 14
_diffrn_reflns_limit_l_min -14
_diffrn_reflns_number 12280
_diffrn_reflns_reduction_process
;
;
_diffrn_reflns_theta_full 25.29
_diffrn_reflns_theta_max 25.29
_diffrn_reflns_theta_min 1.78
_diffrn_standards_number 0
_exptl_absorpt_coefficient_mu 0.111
_exptl_absorpt_correction_type none
_exptl_crystal_colour colourless
_exptl_crystal_density_diffrn 1.413
_exptl_crystal_density_method 'Not Measured'
_exptl_crystal_description prism
_exptl_crystal_F_000 248
_exptl_crystal_size_max 0.15
_exptl_crystal_size_mid 0.05
_exptl_crystal_size_min 0.05
_refine_diff_density_max 0.192
_refine_diff_density_min -0.172
_refine_ls_extinction_method none
_refine_ls_goodness_of_fit_ref 1.110
_refine_ls_hydrogen_treatment constr
_refine_ls_matrix_type full
_refine_ls_number_parameters 154
_refine_ls_number_reflns 1098
_refine_ls_number_restraints 1
_refine_ls_restrained_S_all 1.109
_refine_ls_R_factor_all 0.0584
_refine_ls_R_factor_gt 0.0430
_refine_ls_shift/su_max 0.000
_refine_ls_shift/su_mean 0.000
_refine_ls_structure_factor_coef Fsqd
_refine_ls_weighting_details 'w = 1/[\s^2^(F~o~^2^)+(0.0492P)^2^+0.1P] where P = (F~o~^2^+2Fc^2^)/3'
_refine_ls_weighting_scheme calc
_refine_ls_wR_factor_gt 0.0943
_refine_ls_wR_factor_ref 0.1022
_reflns_number_gt 899
_reflns_number_total 1098
_reflns_threshold_expression I>2\s(I)
_cod_data_source_file bt6747.cif
_cod_data_source_block I
_cod_depositor_comments
;
The following automatic conversions were performed:
'_symmetry_cell_setting' value 'Monoclinic' changed to 'monoclinic'
according to '/home/saulius/struct/CIF-dictionaries/cif_core.dic'
dictionary named 'cif_core.dic' version 2.4.1 from 2010-06-29.

Automatic conversion script
Id: cif_fix_enum 1527 2010-12-29 10:47:43Z saulius 

The following automatic conversions were performed:

'_symmetry_cell_setting' value 'Monoclinic' changed to 'monoclinic'
according to /home/saulius/struct/CIF-dictionaries/cif_core.dic
dictionary named 'cif_core.dic' version 2.4.1 from 2010-06-29.

Automatic conversion script
Id: cif_fix_values 1715 2011-07-08 13:25:40Z adriana 
;
_cod_original_sg_symbol_H-M 'P 21'
_cod_database_code 2206889
_cod_database_fobs_code 2206889

loop_
_symmetry_equiv_pos_site_id
_symmetry_equiv_pos_as_xyz
1 x,y,z
2 -x,1/2+y,-z

loop_
_atom_site_aniso_label
_atom_site_aniso_U_11
_atom_site_aniso_U_22
_atom_site_aniso_U_33
_atom_site_aniso_U_12
_atom_site_aniso_U_13
_atom_site_aniso_U_23
O1 0.0425(15) 0.080(2) 0.0730(18) 0.0098(14) 0.0097(13) -0.0190(16)
O2 0.0353(13) 0.0676(18) 0.0574(15) 0.0040(12) 0.0023(11) -0.0176(14)
O3 0.0410(13) 0.0442(13) 0.0546(15) 0.0025(10) 0.0043(11) -0.0053(12)
O4 0.0455(14) 0.0510(15) 0.0584(16) 0.0100(13) 0.0110(12) 0.0010(13)
O5 0.0370(13) 0.0410(14) 0.0788(18) -0.0046(11) 0.0077(12) 0.0011(14)
C1 0.039(2) 0.054(2) 0.051(2) 0.0021(18) 0.0062(16) -0.0047(19)
C2 0.0412(18) 0.047(2) 0.048(2) -0.0016(16) 0.0070(15) 0.0008(18)
C4 0.042(2) 0.047(2) 0.050(2) 0.0060(17) 0.0073(16) 0.0016(17)
C5 0.0317(18) 0.064(3) 0.059(2) 0.0050(18) 0.0001(16) -0.014(2)
C6 0.0304(18) 0.052(2) 0.090(3) -0.0009(18) 0.0034(19) -0.018(2)
C7 0.049(2) 0.037(2) 0.089(3) -0.0028(17) 0.029(2) 0.001(2)
C8 0.049(2) 0.0312(18) 0.063(2) -0.0074(16) 0.0218(17) 0.0017(18)
C9 0.044(2) 0.040(2) 0.057(2) -0.0031(16) 0.0123(17) -0.0017(18)
C10 0.044(2) 0.043(2) 0.068(2) -0.0039(17) 0.0153(17) -0.0047(19)
C11 0.059(3) 0.045(2) 0.063(2) -0.0072(19) 0.006(2) 0.000(2)
C12 0.078(3) 0.053(3) 0.054(2) -0.009(2) 0.011(2) 0.005(2)
C13 0.080(3) 0.042(2) 0.067(3) -0.007(2) 0.041(2) -0.002(2)

loop_
_atom_site_label
_atom_site_fract_x
_atom_site_fract_y
_atom_site_fract_z
_atom_site_U_iso_or_equiv
_atom_site_thermal_displace_type
_atom_site_calc_flag
_atom_site_refinement_flags
_atom_site_occupancy
_atom_site_type_symbol
O1 0.2154(4) 0.2620(5) 0.5602(2) 0.0658(10) Uani . . 1.000 O
O2 -0.1082(3) 0.3022(4) 0.5193(2) 0.0548(9) Uani . . 1.000 O
O3 -0.0721(3) 0.5943(4) 0.6849(2) 0.0477(8) Uani . . 1.000 O
O4 -0.3966(3) 0.6193(4) 0.6488(2) 0.0518(9) Uani . . 1.000 O
O5 -0.1340(3) 0.1770(4) 0.7395(2) 0.0532(9) Uani . . 1.000 O
C1 0.0746(5) 0.3390(6) 0.5835(3) 0.0487(12) Uani . . 1.000 C
C2 0.0993(5) 0.4821(6) 0.6801(3) 0.0460(11) Uani . . 1.000 C
C4 -0.2542(5) 0.5320(5) 0.6357(3) 0.0469(12) Uani . . 1.000 C
C5 -0.2757(5) 0.3459(6) 0.5689(3) 0.0533(13) Uani . . 1.000 C
C6 -0.3069(5) 0.1841(6) 0.6473(4) 0.0592(13) Uani . . 1.000 C
C7 -0.1362(5) 0.0292(5) 0.8232(4) 0.0562(14) Uani . . 1.000 C
C8 0.0742(5) -0.0144(5) 0.8858(3) 0.0463(11) Uani . . 1.000 C
C9 0.2064(5) -0.0757(5) 0.8208(3) 0.0469(12) Uani . . 1.000 C
C10 0.3972(5) -0.1295(5) 0.8764(4) 0.0513(12) Uani . . 1.000 C
C11 0.4575(6) -0.1222(6) 0.9968(4) 0.0570(14) Uani . . 1.000 C
C12 0.3313(7) -0.0590(6) 1.0611(4) 0.0624(16) Uani . . 1.000 C
C13 0.1376(6) -0.0052(6) 1.0059(3) 0.0591(16) Uani . . 1.000 C
H2A 0.14260 0.41410 0.75560 0.0550 Uiso calc R 1.000 H
H2B 0.20770 0.57000 0.67310 0.0550 Uiso calc R 1.000 H
H5 -0.39640 0.35520 0.50310 0.0640 Uiso calc R 1.000 H
H6A -0.42570 0.20750 0.67860 0.0710 Uiso calc R 1.000 H
H6B -0.32510 0.06260 0.60330 0.0710 Uiso calc R 1.000 H
H7A -0.20020 -0.08620 0.78290 0.0680 Uiso calc R 1.000 H
H7B -0.21280 0.07100 0.88020 0.0680 Uiso calc R 1.000 H
H9 0.16560 -0.08070 0.73780 0.0560 Uiso calc R 1.000 H
H10 0.48690 -0.17150 0.83150 0.0610 Uiso calc R 1.000 H
H11 0.58790 -0.16150 1.03480 0.0680 Uiso calc R 1.000 H
H12 0.37450 -0.05130 1.14400 0.0740 Uiso calc R 1.000 H
H13 0.04950 0.03780 1.05150 0.0710 Uiso calc R 1.000 H

loop_
_atom_type_symbol
_atom_type_description
_atom_type_scat_dispersion_real
_atom_type_scat_dispersion_imag
_atom_type_scat_source
O O 0.0106 0.0060 'International Tables Vol C Tables 4.2.6.8 and 6.1.1.4'
H H 0.0000 0.0000 'International Tables Vol C Tables 4.2.6.8 and 6.1.1.4'
C C 0.0033 0.0016 'International Tables Vol C Tables 4.2.6.8 and 6.1.1.4'

loop_
_geom_angle_atom_site_label_1
_geom_angle_atom_site_label_2
_geom_angle_atom_site_label_3
_geom_angle
_geom_angle_publ_flag
C1 O2 C5 118.3(3) yes
C2 O3 C4 120.7(3) yes
C6 O5 C7 114.1(3) no
O1 C1 O2 119.8(3) no
O1 C1 C2 121.3(3) no
O2 C1 C2 118.9(3) no
O3 C2 C1 116.7(3) no
O3 C4 O4 120.0(3) no
O3 C4 C5 118.5(3) no
O4 C4 C5 121.5(3) no
O2 C5 C4 113.6(3) no
O2 C5 C6 109.1(3) no
C4 C5 C6 110.2(3) no
O5 C6 C5 106.1(3) no
O5 C7 C8 108.6(3) no
C7 C8 C9 118.9(3) no
C7 C8 C13 122.2(3) no
C9 C8 C13 118.9(3) no
C8 C9 C10 120.3(3) no
C9 C10 C11 120.1(4) no
C10 C11 C12 120.1(4) no
C11 C12 C13 120.3(4) no
C8 C13 C12 120.3(4) no
O3 C2 H2A 108.00 no
O3 C2 H2B 108.00 no
C1 C2 H2A 108.00 no
C1 C2 H2B 108.00 no
H2A C2 H2B 107.00 no
O2 C5 H5 108.00 no
C4 C5 H5 108.00 no
C6 C5 H5 108.00 no
O5 C6 H6A 111.00 no
O5 C6 H6B 111.00 no
C5 C6 H6A 111.00 no
C5 C6 H6B 111.00 no
H6A C6 H6B 109.00 no
O5 C7 H7A 110.00 no
O5 C7 H7B 110.00 no
C8 C7 H7A 110.00 no
C8 C7 H7B 110.00 no
H7A C7 H7B 108.00 no
C8 C9 H9 120.00 no
C10 C9 H9 120.00 no
C9 C10 H10 120.00 no
C11 C10 H10 120.00 no
C10 C11 H11 120.00 no
C12 C11 H11 120.00 no
C11 C12 H12 120.00 no
C13 C12 H12 120.00 no
C8 C13 H13 120.00 no
C12 C13 H13 120.00 no

loop_
_geom_bond_atom_site_label_1
_geom_bond_atom_site_label_2
_geom_bond_distance
_geom_bond_publ_flag
O1 C1 1.201(5) no
O2 C1 1.339(4) yes
O2 C5 1.446(4) yes
O3 C2 1.437(5) yes
O3 C4 1.333(4) yes
O4 C4 1.201(4) no
O5 C6 1.416(5) no
O5 C7 1.432(5) no
C1 C2 1.495(5) no
C4 C5 1.514(5) no
C5 C6 1.509(6) no
C7 C8 1.503(5) no
C8 C9 1.389(5) no
C8 C13 1.377(5) no
C9 C10 1.383(5) no
C10 C11 1.378(7) no
C11 C12 1.355(7) no
C12 C13 1.399(6) no
C2 H2A 0.9900 no
C2 H2B 0.9900 no
C5 H5 1.0000 no
C6 H6A 0.9900 no
C6 H6B 0.9900 no
C7 H7A 0.9900 no
C7 H7B 0.9900 no
C9 H9 0.9500 no
C10 H10 0.9500 no
C11 H11 0.9500 no
C12 H12 0.9500 no
C13 H13 0.9500 no

loop_
_geom_contact_atom_site_label_1
_geom_contact_atom_site_label_2
_geom_contact_distance
_geom_contact_site_symmetry_2
_geom_contact_publ_flag
O1 C6 3.274(5) 1_655 no
O1 C4 2.873(5) 2_546 no
O1 O3 3.052(4) 2_546 no
O1 O4 3.166(4) 2_546 no
O1 C5 3.363(6) 2_546 no
O2 C2 3.256(5) 2_546 no
O2 O3 2.797(4) . no
O2 O5 2.774(4) . no
O3 O1 3.052(4) 2_556 no
O3 C9 3.195(5) 1_565 no
O3 O2 2.797(4) . no
O3 O5 3.052(4) . no
O4 C5 3.393(5) 2_456 no
O4 O1 3.166(4) 2_556 no
O5 O3 3.052(4) . no
O5 C2 2.866(5) . no
O5 C1 2.822(5) . no
O5 O2 2.774(4) . no
O1 H6A 2.5800 1_655 no
O2 H2B 2.7400 2_546 no
O3 H9 2.8000 1_565 no
O3 H7A 2.7600 1_565 no
O4 H5 2.6100 2_456 no
O4 H12 2.6800 2_557 no
O4 H7A 2.7600 1_565 no
O4 H10 2.8700 1_465 no
O4 H2B 2.8400 1_455 no
O5 H2A 2.5100 . no
O5 H9 2.7600 . no
C1 O5 2.822(5) . no
C2 O5 2.866(5) . no
C2 C6 3.455(6) . no
C2 C9 3.515(6) 1_565 no
C2 O2 3.256(5) 2_556 no
C4 O1 2.873(5) 2_556 no
C5 O1 3.363(6) 2_556 no
C5 O4 3.393(5) 2_446 no
C6 O1 3.274(5) 1_455 no
C6 C2 3.455(6) . no
C7 C12 3.590(6) 2_557 no
C9 C2 3.515(6) 1_545 no
C9 O3 3.195(5) 1_545 no
C10 C12 3.541(6) 2_647 no
C11 C12 3.533(7) 2_647 no
C11 C11 3.559(6) 2_657 no
C11 C11 3.559(6) 2_647 no
C12 C10 3.541(6) 2_657 no
C12 C11 3.533(7) 2_657 no
C12 C7 3.590(6) 2_547 no
C4 H12 2.9500 2_557 no
C7 H10 2.9900 1_455 no
C9 H2B 3.0300 1_545 no
C10 H7B 3.0400 1_655 no
C12 H7B 2.8600 2_547 no
H2A O5 2.5100 . no
H2B O4 2.8400 1_655 no
H2B C9 3.0300 1_565 no
H2B O2 2.7400 2_556 no
H5 O4 2.6100 2_446 no
H5 H6B 2.5100 2_456 no
H6A O1 2.5800 1_455 no
H6B H7A 2.3300 . no
H6B H5 2.5100 2_446 no
H7A O3 2.7600 1_545 no
H7A O4 2.7600 1_545 no
H7A H6B 2.3300 . no
H7A H10 2.4400 1_455 no
H7B C10 3.0400 1_455 no
H7B H13 2.3900 . no
H7B C12 2.8600 2_557 no
H9 O3 2.8000 1_545 no
H9 O5 2.7600 . no
H10 O4 2.8700 1_645 no
H10 C7 2.9900 1_655 no
H10 H7A 2.4400 1_655 no
H12 O4 2.6800 2_547 no
H12 C4 2.9500 2_547 no
H13 H7B 2.3900 . no

loop_
_geom_hbond_atom_site_label_D
_geom_hbond_atom_site_label_H
_geom_hbond_atom_site_label_A
_geom_hbond_site_symmetry_A
_geom_hbond_distance_DH
_geom_hbond_distance_HA
_geom_hbond_distance_DA
_geom_hbond_angle_DHA
_geom_hbond_publ_flag
C2 H2A O5 . 0.99 2.51 2.866(5) 101 no
C6 H6A O1 1_455 0.99 2.58 3.274(5) 127 yes

loop_
_geom_torsion_atom_site_label_1
_geom_torsion_atom_site_label_2
_geom_torsion_atom_site_label_3
_geom_torsion_atom_site_label_4
_geom_torsion
_geom_torsion_publ_flag
C5 O2 C1 O1 160.7(4) no
C5 O2 C1 C2 -21.8(5) no
C1 O2 C5 C4 40.4(4) no
C1 O2 C5 C6 -83.0(4) no
C4 O3 C2 C1 22.9(5) no
C2 O3 C4 O4 173.7(3) no
C2 O3 C4 C5 -3.4(5) no
C7 O5 C6 C5 -179.6(3) yes
C6 O5 C7 C8 158.0(3) yes
O1 C1 C2 O3 167.3(3) no
O2 C1 C2 O3 -10.2(5) no
O3 C4 C5 O2 -27.7(4) no
O4 C4 C5 C6 -81.9(4) no
O3 C4 C5 C6 95.1(4) no
O4 C4 C5 O2 155.3(3) no
O2 C5 C6 O5 63.5(4) no
C4 C5 C6 O5 -61.9(4) yes
O5 C7 C8 C13 123.8(4) no
O5 C7 C8 C9 -59.7(4) yes
C7 C8 C9 C10 -175.6(3) no
C13 C8 C9 C10 1.1(5) no
C7 C8 C13 C12 175.8(4) no
C9 C8 C13 C12 -0.7(6) no
C8 C9 C10 C11 -0.1(6) no
C9 C10 C11 C12 -1.2(6) no
C10 C11 C12 C13 1.6(6) no
C11 C12 C13 C8 -0.6(6) no

loop_
_cod_related_entry_id
_cod_related_entry_database
_cod_related_entry_code
1 ChemSpider 21180282
